data_4317956
loop_
_publ_author_name
'Romana Anulewicz-Ostrowska'
'Sergiusz Luli\'nski'
'Edyta Pindelska'
'Janusz Serwatowski'

_publ_contact_author
;
    Sergiusz Lulinski
    Faculty of Chemistry
    Warsaw University of Technology
    Noakowskiego 3,
    PL-00-664 Warsaw
    Poland
;
_publ_contact_author_email serek@ch.pw.edu.pl
_publ_contact_author_fax '048 22 6282741'
_publ_contact_author_phone '048 22 6607575'
_publ_section_title
;
 Reactions of Hydroxymesitylboranes with Metal Alkyls: An Approach to New
 Sterically Hindered (Metaloxy)mesitylboranes
;
_journal_name_full 'Inorganic Chemistry'
_journal_page_first 2525
_journal_page_last 2528
_journal_paper_doi 10.1021/ic0112490
_journal_volume 41
_journal_year 2002
_chemical_formula_structural '[(m-MesB(OH)O)GaMe2]2'
_chemical_formula_sum 'C11 H18 B Ga O2'
_chemical_formula_weight 262.78
_chemical_melting_point 425
_chemical_name_systematic
;
  ?
;
_space_group_IT_number 15
_symmetry_cell_setting monoclinic
_symmetry_space_group_name_Hall '-C 2yc'
_symmetry_space_group_name_H-M 'C 1 2/c 1'
_atom_sites_solution_hydrogens geom
_atom_sites_solution_primary direct
_atom_sites_solution_secondary difmap
_audit_creation_method SHELXL
_cell_angle_alpha 90.00
_cell_angle_beta 108.78(3)
_cell_angle_gamma 90.00
_cell_formula_units_Z 8
_cell_length_a 10.864(2)
_cell_length_b 15.785(3)
_cell_length_c 16.703(3)
_cell_measurement_temperature 293(2)
_cell_volume 2711.9(10)
_computing_structure_refinement 'SHELXL-93 (Sheldrick, 1993)'
_computing_structure_solution 'SHELXS-86 (Sheldrick, 1990)'
_diffrn_ambient_temperature 293(2)
_diffrn_radiation_monochromator graphite
_diffrn_radiation_source 'fine-focus sealed tube'
_diffrn_radiation_type CuK\a
_diffrn_radiation_wavelength 1.54178
_diffrn_reflns_av_R_equivalents 0.0377
_diffrn_reflns_av_sigmaI/netI 0.0235
_diffrn_reflns_limit_h_max 13
_diffrn_reflns_limit_h_min -12
_diffrn_reflns_limit_k_max 19
_diffrn_reflns_limit_k_min 0
_diffrn_reflns_limit_l_max 0
_diffrn_reflns_limit_l_min -20
_diffrn_reflns_number 2531
_diffrn_reflns_theta_max 74.09
_diffrn_reflns_theta_min 5.13
_exptl_absorpt_coefficient_mu 2.608
_exptl_crystal_density_diffrn 1.287
_exptl_crystal_F_000 1088
_exptl_crystal_size_max 0.32
_exptl_crystal_size_mid 0.24
_exptl_crystal_size_min 0.20
_refine_diff_density_max 0.684
_refine_diff_density_min -1.753
_refine_diff_density_rms 0.202
_refine_ls_extinction_coef 5399.2773(5029867)
_refine_ls_extinction_expression Fc^*^=kFc[1+0.001xFc^2^\l^3^/sin(2\q)]^-1/4^
_refine_ls_extinction_method SHELXL
_refine_ls_goodness_of_fit_all 1.193
_refine_ls_goodness_of_fit_obs 1.198
_refine_ls_matrix_type full
_refine_ls_number_parameters 155
_refine_ls_number_reflns 2442
_refine_ls_number_restraints 0
_refine_ls_restrained_S_all 1.248
_refine_ls_restrained_S_obs 1.198
_refine_ls_R_factor_all 0.0796
_refine_ls_R_factor_obs 0.0731
_refine_ls_shift/esd_max 4.347
_refine_ls_shift/esd_mean 0.165
_refine_ls_structure_factor_coef Fsqd
_refine_ls_weighting_details 'w=1/[\s^2^(Fo^2^)+(0.1227P)^2^+1.1442P] where P=(Fo^2^+2Fc^2^)/3'
_refine_ls_weighting_scheme calc
_refine_ls_wR_factor_all 0.1728
_refine_ls_wR_factor_obs 0.1651
_reflns_number_observed 2420
_reflns_number_total 2449
_reflns_observed_criterion >2sigma(I)
_cod_data_source_file ic0112490_1.cif
_cod_data_source_block 1
_cod_depositor_comments
;
The following automatic conversions were performed:

'_symmetry_cell_setting' value 'MONOCLINIC' changed to 'monoclinic'
according to the built-in table from CIF Core dictionary named
'cif_core.dic' version 2.4.1 from 2010-06-29.

Automatic conversion script
Id: cif_fix_values 1646 2011-03-28 12:23:43Z adriana 

The following automatic conversions were performed:

'_refine_ls_weighting_scheme' value 'calc
w=1/[\s^2^(Fo^2^)+(0.1227P)^2^+1.1442P] where P=(Fo^2^+2Fc^2^)/3' was
changed to 'calc'. New tag '_refine_ls_weighting_details' was
created. The value of the new tag was set to
'w=1/[\s^2^(Fo^2^)+(0.1227P)^2^+1.1442P] where P=(Fo^2^+2Fc^2^)/3'.

Automatic conversion script
Id: cif_fix_values 3143 2015-03-26 13:38:13Z robertas 
;
_cod_original_cell_volume 2711.9(9)
_cod_database_code 4317956

loop_
_symmetry_equiv_pos_as_xyz
'x, y, z'
'-x, y, -z+1/2'
'x+1/2, y+1/2, z'
'-x+1/2, y+1/2, -z+1/2'
'-x, -y, -z'
'x, -y, z-1/2'
'-x+1/2, -y+1/2, -z'
'x+1/2, -y+1/2, z-1/2'

loop_
_atom_site_aniso_label
_atom_site_aniso_U_11
_atom_site_aniso_U_22
_atom_site_aniso_U_33
_atom_site_aniso_U_23
_atom_site_aniso_U_13
_atom_site_aniso_U_12
Ga 0.0366(6) 0.0537(7) 0.0477(6) -0.0012(3) 0.0177(4) 0.0033(2)
O1 0.027(2) 0.065(3) 0.051(2) -0.005(2) 0.018(2) -0.0052(14)
O2 0.035(3) 0.125(6) 0.062(3) 0.011(3) 0.011(2) -0.005(2)
B 0.038(3) 0.047(3) 0.059(4) -0.001(3) 0.021(3) -0.004(2)
C1 0.023(2) 0.047(3) 0.058(3) -0.003(2) 0.021(2) -0.003(2)
C2 0.036(3) 0.048(3) 0.065(4) -0.009(3) 0.019(3) 0.001(2)
C3 0.042(3) 0.039(3) 0.076(4) 0.010(3) 0.025(3) -0.004(2)
C4 0.032(3) 0.054(3) 0.065(4) 0.010(3) 0.019(3) 0.002(2)
C5 0.038(3) 0.048(3) 0.068(4) -0.002(2) 0.025(3) 0.006(2)
C6 0.029(2) 0.038(3) 0.068(4) 0.003(2) 0.020(2) 0.000(2)
C7 0.087(6) 0.047(4) 0.095(6) -0.019(4) 0.040(5) -0.006(4)
C8 0.079(5) 0.077(5) 0.092(6) 0.021(4) 0.054(5) 0.008(4)
C9 0.073(5) 0.044(3) 0.107(6) 0.000(4) 0.049(5) -0.001(3)
C10 0.066(5) 0.066(4) 0.089(6) 0.029(4) 0.020(4) 0.003(4)
C11 0.092(6) 0.077(6) 0.089(6) -0.038(5) 0.032(5) -0.007(5)

loop_
_atom_site_label
_atom_site_type_symbol
_atom_site_fract_x
_atom_site_fract_y
_atom_site_fract_z
_atom_site_U_iso_or_equiv
_atom_site_thermal_displace_type
_atom_site_occupancy
_atom_site_calc_flag
_atom_site_refinement_flags
_atom_site_disorder_group
Ga Ga 0.03730(7) 0.04626(5) 0.34597(4) 0.0450(5) Uani 1 d . .
O1 O 0.1180(4) 0.0476(3) 0.2558(3) 0.0462(11) Uani 1 d . .
O2 O 0.3239(5) 0.0447(5) 0.3497(4) 0.075(2) Uani 1 d . .
H2 H 0.3231(5) -0.0053(5) 0.3630(4) 0.464(95) Uiso 1 calc R .
B B 0.2464(7) 0.0554(4) 0.2688(5) 0.047(2) Uani 1 d . .
C1 C 0.3000(5) 0.0801(4) 0.1942(4) 0.0409(12) Uani 1 d . .
C2 C 0.3187(6) 0.1631(4) 0.1779(4) 0.0488(14) Uani 1 d . .
C3 C 0.3607(6) 0.1855(4) 0.1102(4) 0.0511(14) Uani 1 d . .
H3 H 0.3746(6) 0.2424(4) 0.1014(4) 0.079(27) Uiso 1 calc R .
C4 C 0.3820(5) 0.1259(4) 0.0562(4) 0.0496(14) Uani 1 d . .
C5 C 0.3650(6) 0.0409(4) 0.0732(5) 0.0496(15) Uani 1 d . .
H5 H 0.3809(6) -0.0007(4) 0.0383(5) 0.191(59) Uiso 1 calc R .
C6 C 0.3250(5) 0.0170(4) 0.1406(4) 0.0441(13) Uani 1 d . .
C7 C 0.2934(9) 0.2336(5) 0.2338(6) 0.074(2) Uani 1 d . .
H71 H 0.3113(9) 0.2876(5) 0.2135(6) 0.137(57) Uiso 1 calc R .
H72 H 0.3490(9) 0.2256(5) 0.2910(6) 0.174(67) Uiso 1 calc R .
H73 H 0.2042(9) 0.2316(5) 0.2319(6) 2.000(4186) Uiso 1 calc R .
C8 C 0.4278(10) 0.1506(6) -0.0149(6) 0.077(2) Uani 1 d . .
H81 H 0.4372(10) 0.1009(6) -0.0455(6) 0.301(132) Uiso 1 calc R .
H82 H 0.5102(10) 0.1788(6) 0.0067(6) 0.056(18) Uiso 1 calc R .
H83 H 0.3657(10) 0.1881(6) -0.0521(6) 0.080(25) Uiso 1 calc R .
C9 C 0.3130(9) -0.0764(5) 0.1596(7) 0.070(2) Uani 1 d . .
H91 H 0.2844(9) -0.0817(5) 0.2081(7) 0.072(25) Uiso 1 calc R .
H92 H 0.3960(9) -0.1034(5) 0.1710(7) 2.000(2289) Uiso 1 calc R .
H93 H 0.2510(9) -0.1029(5) 0.1118(7) 0.203(85) Uiso 1 calc R .
C10 C 0.0510(9) -0.0666(6) 0.3941(6) 0.075(2) Uani 1 d . .
H101 H 0.0318(9) -0.1079(6) 0.3496(6) 2.000(4713) Uiso 1 calc R .
H102 H -0.0098(9) -0.0724(6) 0.4247(6) 0.093(32) Uiso 1 calc R .
H103 H 0.1376(9) -0.0754(6) 0.4319(6) 0.122(43) Uiso 1 calc R .
C11 C 0.0633(11) 0.1555(7) 0.4005(7) 0.085(3) Uani 1 d . .
H111 H 0.0489(11) 0.1992(7) 0.3585(7) 0.217(105) Uiso 1 calc R .
H112 H 0.1506(11) 0.1594(7) 0.4386(7) 2.000(3048) Uiso 1 calc R .
H113 H 0.0032(11) 0.1624(7) 0.4314(7) 0.315(564) Uiso 1 calc R .

loop_
_atom_type_symbol
_atom_type_description
_atom_type_scat_dispersion_real
_atom_type_scat_dispersion_imag
_atom_type_scat_source
C C 0.0181 0.0091 'International Tables Vol C Tables 4.2.6.8 and 6.1.1.4'
H H 0.0000 0.0000 'International Tables Vol C Tables 4.2.6.8 and 6.1.1.4'
B B 0.0090 0.0039 'International Tables Vol C Tables 4.2.6.8 and 6.1.1.4'
O O 0.0492 0.0322 'International Tables Vol C Tables 4.2.6.8 and 6.1.1.4'
Ga Ga -1.2846 0.7763 'International Tables Vol C Tables 4.2.6.8 and 6.1.1.4'

loop_
_geom_angle_atom_site_label_1
_geom_angle_atom_site_label_2
_geom_angle_atom_site_label_3
_geom_angle
_geom_angle_site_symmetry_1
_geom_angle_site_symmetry_3
_geom_angle_publ_flag
C11 Ga C10 130.2(5) . . ?
C11 Ga O1 108.5(4) . . ?
C10 Ga O1 109.4(3) . . ?
C11 Ga O1 110.6(4) . 2 ?
C10 Ga O1 107.3(3) . 2 ?
O1 Ga O1 79.0(2) . 2 ?
B O1 Ga 124.7(5) . . ?
B O1 Ga 134.0(4) . 2 ?
Ga O1 Ga 101.0(2) . 2 ?
O1 B O2 115.5(6) . . ?
O1 B C1 121.3(6) . . ?
O2 B C1 123.2(6) . . ?
C2 C1 C6 118.3(5) . . ?
C2 C1 B 120.5(5) . . ?
C6 C1 B 121.1(5) . . ?
C1 C2 C3 120.9(6) . . ?
C1 C2 C7 120.5(6) . . ?
C3 C2 C7 118.6(6) . . ?
C4 C3 C2 121.8(5) . . ?
C3 C4 C5 117.6(6) . . ?
C3 C4 C8 121.2(6) . . ?
C5 C4 C8 121.1(7) . . ?
C6 C5 C4 121.6(6) . . ?
C5 C6 C1 119.7(5) . . ?
C5 C6 C9 120.3(6) . . ?
C1 C6 C9 120.0(6) . . ?

loop_
_geom_bond_atom_site_label_1
_geom_bond_atom_site_label_2
_geom_bond_distance
_geom_bond_site_symmetry_2
_geom_bond_publ_flag
Ga C11 1.928(9) . ?
Ga C10 1.941(8) . ?
Ga O1 1.972(4) . ?
Ga O1 1.972(5) 2 ?
O1 B 1.346(8) . ?
O1 Ga 1.972(5) 2 ?
O2 B 1.352(10) . ?
B C1 1.585(9) . ?
C1 C2 1.367(9) . ?
C1 C6 1.422(9) . ?
C2 C3 1.394(9) . ?
C2 C7 1.534(9) . ?
C3 C4 1.374(9) . ?
C4 C5 1.396(9) . ?
C4 C8 1.480(10) . ?
C5 C6 1.384(10) . ?
C6 C9 1.523(9) . ?

loop_
_geom_torsion_atom_site_label_1
_geom_torsion_atom_site_label_2
_geom_torsion_atom_site_label_3
_geom_torsion_atom_site_label_4
_geom_torsion
_geom_torsion_site_symmetry_1
_geom_torsion_site_symmetry_2
_geom_torsion_site_symmetry_3
_geom_torsion_site_symmetry_4
_geom_torsion_publ_flag
C11 Ga O1 B 65.3(6) . . . . ?
C10 Ga O1 B -81.9(6) . . . . ?
O1 Ga O1 B 173.5(4) 2 . . . ?
C11 Ga O1 Ga -109.5(4) . . . 2 ?
C10 Ga O1 Ga 103.4(3) . . . 2 ?
O1 Ga O1 Ga -1.2(2) 2 . . 2 ?
Ga O1 B O2 13.5(8) . . . . ?
Ga O1 B O2 -173.7(4) 2 . . . ?
Ga O1 B C1 -163.6(4) . . . . ?
Ga O1 B C1 9.2(9) 2 . . . ?
O1 B C1 C2 90.3(7) . . . . ?
O2 B C1 C2 -86.5(8) . . . . ?
O1 B C1 C6 -87.2(7) . . . . ?
O2 B C1 C6 96.0(8) . . . . ?
C6 C1 C2 C3 0.3(8) . . . . ?
B C1 C2 C3 -177.3(6) . . . . ?
C6 C1 C2 C7 -179.8(6) . . . . ?
B C1 C2 C7 2.5(9) . . . . ?
C1 C2 C3 C4 1.6(9) . . . . ?
C7 C2 C3 C4 -178.3(6) . . . . ?
C2 C3 C4 C5 -2.4(9) . . . . ?
C2 C3 C4 C8 -179.4(7) . . . . ?
C3 C4 C5 C6 1.5(10) . . . . ?
C8 C4 C5 C6 178.5(7) . . . . ?
C4 C5 C6 C1 0.2(10) . . . . ?
C4 C5 C6 C9 -177.4(6) . . . . ?
C2 C1 C6 C5 -1.1(8) . . . . ?
B C1 C6 C5 176.5(6) . . . . ?
C2 C1 C6 C9 176.5(6) . . . . ?
B C1 C6 C9 -5.9(9) . . . . ?
